data_2004814
loop_
_publ_author_name
'Balasubramanian, T. P.'
'Thomas Muthiah, P.'

_publ_section_title
;
 8-Hydroxy-7-nitroquinoline-5-sulfonic Acid Monohydrate
;
_journal_issue 4
_journal_name_full 'Acta Crystallographica Section C'
_journal_page_first 1017
_journal_page_last 1019
_journal_paper_doi 10.1107/S010827019501170X
_journal_volume 52
_journal_year 1996
_chemical_formula_moiety 'C9 H6 N2 O6 S, H2 O1'
_chemical_formula_sum 'C9 H8 N2 O7 S'
_chemical_formula_weight 288.23
_chemical_name_systematic
;
7-nitro-8-hydroxyquinoline-5-sulfonic acid monohydrate
;
_space_group_IT_number 2
_symmetry_cell_setting triclinic
_symmetry_space_group_name_Hall '-P 1'
_symmetry_space_group_name_H-M 'P -1'
_audit_creation_method SHELXL
_cell_angle_alpha 86.11(2)
_cell_angle_beta 66.88(2)
_cell_angle_gamma 65.741(13)
_cell_formula_units_Z 2
_cell_length_a 7.8849(12)
_cell_length_b 8.2625(15)
_cell_length_c 9.975(2)
_cell_measurement_reflns_used 15
_cell_measurement_temperature 298(2)
_cell_measurement_theta_max 23
_cell_measurement_theta_min 2
_cell_volume 541.5(2)
_computing_structure_refinement 'SHELXL93 (Sheldrick, 1993)'
_computing_structure_solution 'SHELXS86 (Sheldrick, 1985)'
_diffrn_ambient_temperature 298(2)
_diffrn_measurement_device CAD-4
_diffrn_measurement_method \w/2\q
_diffrn_radiation_monochromator graphite
_diffrn_radiation_source 'fine-focus sealed tube'
_diffrn_radiation_type MoK\a
_diffrn_radiation_wavelength 0.71073
_diffrn_reflns_av_R_equivalents 0.0070
_diffrn_reflns_av_sigmaI/netI 0.0169
_diffrn_reflns_limit_h_max 9
_diffrn_reflns_limit_h_min 0
_diffrn_reflns_limit_k_max 9
_diffrn_reflns_limit_k_min -8
_diffrn_reflns_limit_l_max 11
_diffrn_reflns_limit_l_min -10
_diffrn_reflns_number 1975
_diffrn_reflns_theta_max 24.98
_diffrn_reflns_theta_min 2.23
_diffrn_standards_decay_% negligible
_diffrn_standards_interval_count 100
_diffrn_standards_number 2
_exptl_absorpt_coefficient_mu 0.335
_exptl_absorpt_correction_T_max 0.95
_exptl_absorpt_correction_T_min 0.90
_exptl_absorpt_correction_type '\y scan'
_exptl_crystal_colour 'dark brown'
_exptl_crystal_density_diffrn 1.768
_exptl_crystal_description prismatic
_exptl_crystal_F_000 296
_exptl_crystal_size_max 0.25
_exptl_crystal_size_mid 0.23
_exptl_crystal_size_min 0.20
_refine_diff_density_max 0.217
_refine_diff_density_min -0.275
_refine_ls_extinction_method none
_refine_ls_goodness_of_fit_all 1.084
_refine_ls_goodness_of_fit_obs 1.101
_refine_ls_hydrogen_treatment 'H atoms located from difference Fourier, refined isotropically'
_refine_ls_matrix_type full
_refine_ls_number_parameters 204
_refine_ls_number_reflns 1833
_refine_ls_number_restraints 0
_refine_ls_restrained_S_all 1.084
_refine_ls_restrained_S_obs 1.101
_refine_ls_R_factor_all 0.0356
_refine_ls_R_factor_obs 0.0302
_refine_ls_shift/esd_max -0.012
_refine_ls_shift/esd_mean 0.001
_refine_ls_structure_factor_coef Fsqd
_refine_ls_weighting_scheme
;
calc w = 1/[\s^2^(F~o~^2^) + (0.0466P)^2^ + 0.1837P]
where P = (F~o~^2^ + 2F~c~^2^)/3
;
_refine_ls_wR_factor_all 0.0818
_refine_ls_wR_factor_obs 0.0783
_reflns_number_observed 1649
_reflns_number_total 1833
_reflns_observed_criterion >2sigma(I)
_cod_data_source_file vj1030.cif
_cod_data_source_block 7I8HQ5S93
_cod_database_code 2004814

loop_
_symmetry_equiv_pos_as_xyz
'x, y, z'
'-x, -y, -z'

loop_
_atom_site_aniso_label
_atom_site_aniso_U_11
_atom_site_aniso_U_22
_atom_site_aniso_U_33
_atom_site_aniso_U_12
_atom_site_aniso_U_13
_atom_site_aniso_U_23
N1 0.0223(8) 0.0218(8) 0.0315(8) 0.0010(6) -0.0113(7) 0.0012(6)
C2 0.0348(10) 0.0286(10) 0.0364(11) -0.0031(8) -0.0224(9) 0.0044(8)
C3 0.0404(11) 0.0312(10) 0.0286(10) -0.0058(9) -0.0184(9) -0.0001(8)
C4 0.0281(9) 0.0234(9) 0.0286(9) -0.0030(8) -0.0105(8) -0.0028(7)
C5 0.0197(8) 0.0189(8) 0.0295(9) -0.0021(7) -0.0100(7) 0.0013(7)
S5 0.0205(2) 0.0228(2) 0.0356(3) 0.0030(2) -0.0122(2) -0.0029(2)
O51 0.0245(7) 0.0460(9) 0.0702(11) -0.0093(7) -0.0001(7) -0.0122(8)
O52 0.0339(7) 0.0282(7) 0.0427(8) -0.0004(6) -0.0155(6) -0.0098(6)
O53 0.0552(10) 0.0341(8) 0.0482(9) 0.0178(7) -0.0305(8) -0.0040(7)
C6 0.0239(9) 0.0240(9) 0.0310(10) -0.0058(7) -0.0146(8) 0.0040(7)
C7 0.0250(9) 0.0283(9) 0.0237(9) -0.0097(8) -0.0090(7) 0.0009(7)
N7 0.0298(8) 0.0345(9) 0.0274(8) -0.0118(7) -0.0122(6) 0.0006(7)
O71 0.0627(10) 0.0372(8) 0.0344(8) -0.0100(8) -0.0167(7) -0.0078(6)
O72 0.0459(8) 0.0424(8) 0.0333(7) -0.0164(7) -0.0218(7) 0.0106(6)
C8 0.0227(8) 0.0202(8) 0.0275(9) -0.0045(7) -0.0066(7) -0.0003(7)
O8 0.0321(7) 0.0261(7) 0.0303(8) 0.0048(6) -0.0066(6) -0.0044(6)
C9 0.0208(8) 0.0192(8) 0.0291(9) -0.0040(7) -0.0111(7) 0.0027(7)
C10 0.0209(8) 0.0191(8) 0.0279(9) -0.0044(7) -0.0094(7) 0.0001(7)
O' 0.0580(11) 0.0466(11) 0.0465(11) -0.0096(9) 0.0008(9) -0.0072(9)

loop_
_atom_site_label
_atom_site_occupancy
_atom_site_fract_x
_atom_site_fract_y
_atom_site_fract_z
_atom_site_U_iso_or_equiv
_atom_site_thermal_displace_type
_atom_site_calc_flag
_atom_site_type_symbol
N1 1 -0.1875(2) .9383(2) .3290(2) .0286(3) Uani d N
C2 1 -0.1442(3) .9126(3) .1883(2) .0342(4) Uani d C
C3 1 .0334(3) .7721(3) .0990(2) .0350(5) Uani d C
C4 1 .1598(3) .6584(2) .1589(2) .0295(4) Uani d C
C5 1 .2275(3) .5613(2) .3849(2) .0248(4) Uani d C
S5 1 .46253(6) .37538(6) .28737(5) .0300(2) Uani d S
O51 1 .6031(2) .4520(2) .2071(2) .0543(4) Uani d O
O52 1 .4289(2) .2778(2) .1928(2) .0388(3) Uani d O
O53 1 .5119(3) .2743(2) .4018(2) .0552(5) Uani d O
C6 1 .1631(3) .5931(2) .5323(2) .0267(4) Uani d C
C7 1 -.0141(3) .7450(2) .6128(2) .0264(4) Uani d C
N7 1 -.0714(2) .7654(2) .7703(2) .0308(4) Uani d N
O71 1 -0.1633(3) .9180(2) .8341(2) .0490(4) Uani d O
O72 1 -.0238(2) .6305(2) .83082(15) .0396(3) Uani d O
C8 1 -0.1325(3) .8675(2) .5494(2) .0262(4) Uani d C
O8 1 -0.3001(2) 1.0156(2) .6092(2) .0373(3) Uani d O
C9 1 -.0676(3) .8271(2) .3953(2) .0243(4) Uani d C
C10 1 .1107(2) .6789(2) .3108(2) .0241(4) Uani d C
O' 1 -0.5392(3) 1.1988(3) .8649(2) .0617(5) Uani d O
H1 1 -0.294(4) 1.030(3) .381(3) .046(6) Uiso d H
H2 1 -0.236(4) .991(3) .156(3) .045(6) Uiso d H
H3 1 .063(3) .756(3) .000(3) .035(5) Uiso d H
H4 1 .276(3) .570(3) .097(2) .034(5) Uiso d H
H6 1 .231(3) .520(3) .588(2) .039(6) Uiso d H
H8 1 -0.340(5) 1.046(4) .699(4) .076(10) Uiso d H
H1' 1 -0.583(5) 1.302(5) .841(4) .084(11) Uiso d H
H2' 1 -0.545(8) 1.195(6) .944(5) .14(2) Uiso d H

loop_
_atom_type_symbol
_atom_type_description
_atom_type_scat_dispersion_real
_atom_type_scat_dispersion_imag
_atom_type_scat_source
C C 0.0033 0.0016 'International Tables Vol C Tables 4.2.6.8 and 6.1.1.4'
H H 0.0000 0.0000 'International Tables Vol C Tables 4.2.6.8 and 6.1.1.4'
N N 0.0061 0.0033 'International Tables Vol C Tables 4.2.6.8 and 6.1.1.4'
O O 0.0106 0.0060 'International Tables Vol C Tables 4.2.6.8 and 6.1.1.4'
S S 0.1246 0.1234 'International Tables Vol C Tables 4.2.6.8 and 6.1.1.4'

loop_
_geom_angle_atom_site_label_1
_geom_angle_atom_site_label_2
_geom_angle_atom_site_label_3
_geom_angle
_geom_angle_publ_flag
C2 N1 C9 122.8(2) yes
C2 N1 H1 118.3(16) ?
C9 N1 H1 118.8(16) ?
N1 C2 C3 120.3(2) no
N1 C2 H2 116.1(15) ?
C3 C2 H2 123.6(15) ?
C4 C3 C2 119.4(2) no
C4 C3 H3 121.0(13) ?
C2 C3 H3 119.6(13) ?
C3 C4 C10 121.0(2) no
C3 C4 H4 116.7(13) ?
C10 C4 H4 122.3(13) ?
C6 C5 C10 119.9(2) no
C6 C5 S5 118.60(10) yes
C10 C5 S5 121.50(10) yes
O51 S5 O52 112.80(10) yes
O51 S5 O53 113.10(10) yes
O52 S5 O53 112.96(9) yes
O51 S5 C5 105.26(9) yes
O52 S5 C5 107.72(8) yes
O53 S5 C5 104.10(9) yes
C5 C6 C7 120.8(2) no
C5 C6 H6 124.2(13) ?
C7 C6 H6 115.0(13) ?
C8 C7 C6 123.0(2) no
C8 C7 N7 120.5(2) yes
C6 C7 N7 116.4(2) yes
O72 N7 O71 124.0(2) yes
O72 N7 C7 118.1(2) yes
O71 N7 C7 117.9(2) yes
O8 C8 C7 130.1(2) yes
O8 C8 C9 114.6(2) yes
C7 C8 C9 115.3(2) no
C8 O8 H8 117.(2) ?
N1 C9 C10 119.2(2) no
N1 C9 C8 117.6(2) no
C10 C9 C8 123.2(2) no
C9 C10 C4 117.1(2) no
C9 C10 C5 117.7(2) no
C4 C10 C5 125.1(2) no
H1' O' H2' 115.(4) ?

loop_
_geom_bond_atom_site_label_1
_geom_bond_atom_site_label_2
_geom_bond_distance
_geom_bond_publ_flag
N1 C2 1.317(3) yes
N1 C9 1.368(2) yes
N1 H1 0.86(3) ?
C2 C3 1.388(3) no
C2 H2 0.91(2) ?
C3 C4 1.362(3) no
C3 H3 0.92(2) ?
C4 C10 1.413(3) no
C4 H4 0.91(2) ?
C5 C6 1.359(3) no
C5 C10 1.428(2) no
C5 S5 1.786(2) yes
S5 O51 1.443(2) yes
S5 O52 1.4440(10) yes
S5 O53 1.451(2) yes
C6 C7 1.410(2) no
C6 H6 0.94(2) ?
C7 C8 1.377(2) no
C7 N7 1.455(2) yes
N7 O72 1.221(2) yes
N7 O71 1.231(2) yes
C8 O8 1.323(2) yes
C8 C9 1.430(3) no
O8 H8 0.84(3) ?
C9 C10 1.408(2) no
O' H1' 0.83(4) ?
O' H2' 0.77(5) ?

loop_
_cod_related_entry_id
_cod_related_entry_database
_cod_related_entry_code
1 ChemSpider 21138397
